data_2226768
loop_
_publ_author_name
'Gao, Tao'
'Chen, Xiao-Bao'
'Yang, Xu-Hong'
'Wang, Xiang'

_publ_section_title
;
 2-[2-(2-Anilino-4-oxo-3,4-dihydroquinazolin-3-yl)phenoxy]-3-phenylquinazolin-4(3<i>H</i>)-one
 methanol hemisolvate
;
_journal_coeditor_code BQ2224
_journal_issue 8
_journal_name_full 'Acta Crystallographica Section E'
_journal_page_first o2075
_journal_page_last o2076
_journal_paper_doi 10.1107/S1600536810028011
_journal_volume 66
_journal_year 2010
_chemical_formula_iupac 'C34 H23 N5 O3, 0.5C H4 O'
_chemical_formula_moiety 'C34 H23 N5 O3, 0.5(C H4 O)'
_chemical_formula_sum 'C34.5 H25 N5 O3.5'
_chemical_formula_weight 565.60
_chemical_name_systematic
;
2-[2-(2-Anilino-4-oxo-3,4-dihydroquinazolin-3-yl)phenoxy]-3-
phenylquinazolin-4(3<i>H</i>)-one methanol hemisolvate
;
_space_group_IT_number 15
_symmetry_cell_setting monoclinic
_symmetry_space_group_name_Hall '-C 2yc'
_symmetry_space_group_name_H-M 'C 1 2/c 1'
_atom_sites_solution_hydrogens geom
_atom_sites_solution_primary direct
_atom_sites_solution_secondary difmap
_audit_creation_method SHELXL-97
_cell_angle_alpha 90.000
_cell_angle_beta 110.3820(10)
_cell_angle_gamma 90.000
_cell_formula_units_Z 8
_cell_length_a 24.268(2)
_cell_length_b 16.5049(14)
_cell_length_c 15.2929(12)
_cell_measurement_reflns_used 3884
_cell_measurement_temperature 292(2)
_cell_measurement_theta_max 23.64
_cell_measurement_theta_min 2.47
_cell_volume 5741.9(8)
_computing_cell_refinement 'SAINT (Bruker, 2000)'
_computing_data_collection 'SMART (Bruker, 2000)'
_computing_data_reduction 'SAINT (Bruker, 2000)'
_computing_molecular_graphics 'SHELXTL (Sheldrick, 2008)'
_computing_publication_material 'SHELXTL (Sheldrick, 2008)'
_computing_structure_refinement 'SHELXL97 (Sheldrick, 2008)'
_computing_structure_solution 'SHELXS97 (Sheldrick, 2008)'
_diffrn_ambient_temperature 292(2)
_diffrn_measured_fraction_theta_full 0.997
_diffrn_measured_fraction_theta_max 0.997
_diffrn_measurement_device_type 'Bruker SMART APEX CCD area-detector'
_diffrn_measurement_method '\f and \w scans'
_diffrn_radiation_monochromator graphite
_diffrn_radiation_source 'fine-focus sealed tube'
_diffrn_radiation_type MoK\a
_diffrn_radiation_wavelength 0.71073
_diffrn_reflns_av_R_equivalents 0.0224
_diffrn_reflns_av_sigmaI/netI 0.0252
_diffrn_reflns_limit_h_max 23
_diffrn_reflns_limit_h_min -29
_diffrn_reflns_limit_k_max 20
_diffrn_reflns_limit_k_min -20
_diffrn_reflns_limit_l_max 18
_diffrn_reflns_limit_l_min -18
_diffrn_reflns_number 16455
_diffrn_reflns_theta_full 26.00
_diffrn_reflns_theta_max 26.00
_diffrn_reflns_theta_min 2.29
_diffrn_standards_number 0
_exptl_absorpt_coefficient_mu 0.087
_exptl_absorpt_correction_T_max 0.9794
_exptl_absorpt_correction_T_min 0.9627
_exptl_absorpt_correction_type multi-scan
_exptl_absorpt_process_details '(SADABS; Sheldrick, 2001)'
_exptl_crystal_colour colorless
_exptl_crystal_density_diffrn 1.309
_exptl_crystal_density_method 'not measured'
_exptl_crystal_description block
_exptl_crystal_F_000 2360
_exptl_crystal_size_max 0.32
_exptl_crystal_size_mid 0.25
_exptl_crystal_size_min 0.24
_refine_diff_density_max 0.784
_refine_diff_density_min -0.256
_refine_ls_extinction_method none
_refine_ls_goodness_of_fit_ref 1.042
_refine_ls_hydrogen_treatment constr
_refine_ls_matrix_type full
_refine_ls_number_parameters 397
_refine_ls_number_reflns 5631
_refine_ls_number_restraints 12
_refine_ls_restrained_S_all 1.041
_refine_ls_R_factor_all 0.0851
_refine_ls_R_factor_gt 0.0621
_refine_ls_shift/su_max 0.002
_refine_ls_shift/su_mean 0.000
_refine_ls_structure_factor_coef Fsqd
_refine_ls_weighting_details 'calc w=1/[\s^2^(Fo^2^)+(0.1434P)^2^+2.1314P] where P=(Fo^2^+2Fc^2^)/3'
_refine_ls_weighting_scheme calc
_refine_ls_wR_factor_gt 0.2093
_refine_ls_wR_factor_ref 0.2282
_reflns_number_gt 3943
_reflns_number_total 5631
_reflns_threshold_expression I>2\s(I)
_cod_data_source_file bq2224.cif
_cod_data_source_block I
_cod_original_sg_symbol_H-M 'C 2/c'
_cod_database_code 2226768
_cod_database_fobs_code 2226768

loop_
_symmetry_equiv_pos_as_xyz
'x, y, z'
'-x, y, -z+1/2'
'x+1/2, y+1/2, z'
'-x+1/2, y+1/2, -z+1/2'
'-x, -y, -z'
'x, -y, z-1/2'
'-x+1/2, -y+1/2, -z'
'x+1/2, -y+1/2, z-1/2'

loop_
_atom_site_type_symbol
_atom_site_label
_atom_site_fract_x
_atom_site_fract_y
_atom_site_fract_z
_atom_site_U_iso_or_equiv
_atom_site_adp_type
_atom_site_calc_flag
_atom_site_refinement_flags
_atom_site_occupancy
_atom_site_disorder_assembly
_atom_site_disorder_group
C C1 0.33889(11) 0.39224(16) 0.95966(18) 0.0574(6) Uani d . 1 . .
H H1 0.2986 0.3843 0.9429 0.069 Uiso calc R 1 . .
C C2 0.37488(14) 0.3822(2) 1.0508(2) 0.0749(8) Uani d . 1 . .
H H2 0.3587 0.3681 1.0956 0.090 Uiso calc R 1 . .
C C3 0.43447(15) 0.3929(3) 1.0766(2) 0.0890(10) Uani d . 1 . .
H H3 0.4586 0.3857 1.1384 0.107 Uiso calc R 1 . .
C C4 0.45792(13) 0.4139(3) 1.0111(2) 0.0921(11) Uani d . 1 . .
H H4 0.4983 0.4211 1.0284 0.110 Uiso calc R 1 . .
C C5 0.42214(12) 0.4248(2) 0.9184(2) 0.0709(8) Uani d . 1 . .
H H5 0.4385 0.4392 0.8739 0.085 Uiso calc R 1 . .
C C6 0.36227(10) 0.41392(14) 0.89331(17) 0.0478(5) Uani d . 1 . .
C C7 0.27029(10) 0.43844(13) 0.76026(15) 0.0444(5) Uani d . 1 . .
C C8 0.18242(10) 0.43060(15) 0.62005(16) 0.0491(6) Uani d . 1 . .
C C9 0.15259(10) 0.46910(14) 0.67699(16) 0.0477(5) Uani d . 1 . .
C C10 0.09255(11) 0.48514(16) 0.6402(2) 0.0600(7) Uani d . 1 . .
H H10 0.0712 0.4718 0.5786 0.072 Uiso calc R 1 . .
C C11 0.06483(12) 0.52059(18) 0.6949(2) 0.0688(8) Uani d . 1 . .
H H11 0.0247 0.5314 0.6704 0.083 Uiso calc R 1 . .
C C12 0.09658(13) 0.54019(18) 0.7862(2) 0.0689(8) Uani d . 1 . .
H H12 0.0775 0.5642 0.8229 0.083 Uiso calc R 1 . .
C C13 0.15578(12) 0.52491(15) 0.8240(2) 0.0587(6) Uani d . 1 . .
H H13 0.1766 0.5388 0.8857 0.070 Uiso calc R 1 . .
C C14 0.18475(10) 0.48859(13) 0.76995(16) 0.0458(5) Uani d . 1 . .
C C15 0.27546(10) 0.37942(14) 0.61502(15) 0.0458(5) Uani d . 1 . .
C C16 0.29309(12) 0.42318(16) 0.55277(17) 0.0565(6) Uani d . 1 . .
H H16 0.2841 0.4780 0.5433 0.068 Uiso calc R 1 . .
C C17 0.32434(13) 0.38468(18) 0.50451(19) 0.0642(7) Uani d . 1 . .
H H17 0.3371 0.4140 0.4632 0.077 Uiso calc R 1 . .
C C18 0.33669(12) 0.30324(18) 0.51737(18) 0.0614(7) Uani d . 1 . .
H H18 0.3570 0.2777 0.4836 0.074 Uiso calc R 1 . .
C C19 0.31914(11) 0.25893(16) 0.58009(17) 0.0535(6) Uani d . 1 . .
H H19 0.3279 0.2040 0.5893 0.064 Uiso calc R 1 . .
C C20 0.28861(10) 0.29777(14) 0.62827(15) 0.0457(5) Uani d . 1 . .
C C21 0.30048(10) 0.22726(13) 0.76894(16) 0.0457(5) Uani d . 1 . .
C C22 0.38728(11) 0.19895(14) 0.88305(17) 0.0527(6) Uani d . 1 . .
C C23 0.44826(12) 0.20351(18) 0.9158(2) 0.0678(7) Uani d . 1 . .
H H23 0.4675 0.2278 0.8796 0.081 Uiso calc R 1 . .
C C24 0.48029(14) 0.1718(2) 1.0022(2) 0.0782(9) Uani d . 1 . .
H H24 0.5211 0.1757 1.0244 0.094 Uiso calc R 1 . .
C C25 0.45238(15) 0.1344(2) 1.0559(2) 0.0796(9) Uani d . 1 . .
H H25 0.4743 0.1129 1.1138 0.096 Uiso calc R 1 . .
C C26 0.39234(14) 0.12903(18) 1.0239(2) 0.0698(8) Uani d . 1 . .
H H26 0.3735 0.1033 1.0598 0.084 Uiso calc R 1 . .
C C27 0.35942(12) 0.16190(15) 0.93765(17) 0.0547(6) Uani d . 1 . .
C C28 0.29550(12) 0.15817(16) 0.90513(18) 0.0570(6) Uani d . 1 . .
C C29 0.20409(10) 0.20150(14) 0.78235(16) 0.0465(5) Uani d . 1 . .
C C30 0.17127(12) 0.13978(17) 0.72933(18) 0.0598(7) Uani d . 1 . .
H H30 0.1896 0.0934 0.7182 0.072 Uiso calc R 1 . .
C C31 0.11087(13) 0.1470(2) 0.6926(2) 0.0734(8) Uani d . 1 . .
H H31 0.0884 0.1054 0.6564 0.088 Uiso calc R 1 . .
C C32 0.08382(12) 0.2155(2) 0.7093(2) 0.0707(8) Uani d . 1 . .
H H32 0.0431 0.2203 0.6843 0.085 Uiso calc R 1 . .
C C33 0.11721(13) 0.27667(19) 0.7630(2) 0.0713(8) Uani d . 1 . .
H H33 0.0990 0.3230 0.7744 0.086 Uiso calc R 1 . .
C C34 0.17759(12) 0.26988(16) 0.8003(2) 0.0615(7) Uani d . 1 . .
H H34 0.2001 0.3111 0.8372 0.074 Uiso calc R 1 . .
N N1 0.32858(9) 0.42035(13) 0.79688(14) 0.0520(5) Uani d . 1 . .
N N2 0.24407(8) 0.47305(12) 0.81070(13) 0.0486(5) Uani d . 1 . .
N N3 0.24277(8) 0.41832(11) 0.66622(13) 0.0461(5) Uani d . 1 . .
N N4 0.35614(9) 0.23084(12) 0.79476(14) 0.0510(5) Uani d . 1 . .
N N5 0.26758(9) 0.19548(12) 0.81838(13) 0.0494(5) Uani d . 1 . .
O O1 0.15912(8) 0.40913(13) 0.53964(13) 0.0688(5) Uani d . 1 . .
O O2 0.26452(7) 0.25565(10) 0.68598(11) 0.0513(4) Uani d . 1 . .
O O3 0.26588(9) 0.12670(15) 0.94629(15) 0.0855(7) Uani d . 1 . .
H H20 0.3454 0.4038 0.7553 0.128 Uiso d R 1 . .
C C35 0.5532(2) 0.4402(4) 0.8065(4) 0.0697(15) Uani d PU 0.50 . .
H H35A 0.5858 0.4492 0.7857 0.105 Uiso calc PR 0.50 . .
H H35B 0.5644 0.4548 0.8711 0.105 Uiso calc PR 0.50 . .
H H35C 0.5205 0.4729 0.7703 0.105 Uiso calc PR 0.50 . .
O O5 0.53385(15) 0.3409(4) 0.7931(3) 0.0959(18) Uani d PU 0.50 . .
H H35 0.5000 0.3679 0.7500 0.144 Uiso d SR 1 . .

loop_
_atom_site_aniso_label
_atom_site_aniso_U_11
_atom_site_aniso_U_22
_atom_site_aniso_U_33
_atom_site_aniso_U_12
_atom_site_aniso_U_13
_atom_site_aniso_U_23
C1 0.0490(14) 0.0654(16) 0.0556(15) 0.0017(12) 0.0153(12) 0.0043(12)
C2 0.0726(19) 0.090(2) 0.0585(17) 0.0144(16) 0.0187(15) 0.0178(15)
C3 0.071(2) 0.119(3) 0.0589(18) 0.0104(19) 0.0004(16) 0.0188(18)
C4 0.0460(16) 0.128(3) 0.081(2) -0.0047(18) -0.0044(15) 0.015(2)
C5 0.0473(15) 0.094(2) 0.0680(17) 0.0001(14) 0.0156(13) 0.0115(16)
C6 0.0442(12) 0.0444(12) 0.0483(13) 0.0035(10) 0.0080(10) -0.0035(10)
C7 0.0442(12) 0.0446(12) 0.0427(12) -0.0025(10) 0.0129(10) -0.0002(9)
C8 0.0472(13) 0.0523(13) 0.0431(13) 0.0004(10) 0.0100(10) 0.0033(10)
C9 0.0455(12) 0.0461(12) 0.0508(13) -0.0005(10) 0.0158(10) 0.0040(10)
C10 0.0455(13) 0.0617(15) 0.0686(17) -0.0002(11) 0.0146(12) 0.0048(13)
C11 0.0464(14) 0.0698(18) 0.093(2) 0.0073(13) 0.0277(15) 0.0050(16)
C12 0.0618(17) 0.0650(17) 0.091(2) 0.0062(14) 0.0415(17) -0.0021(15)
C13 0.0620(16) 0.0545(14) 0.0664(16) 0.0029(12) 0.0310(13) -0.0028(12)
C14 0.0474(12) 0.0390(11) 0.0528(13) 0.0007(9) 0.0198(11) 0.0029(10)
C15 0.0465(12) 0.0510(13) 0.0396(12) 0.0012(10) 0.0145(10) -0.0007(10)
C16 0.0686(16) 0.0552(14) 0.0501(14) 0.0009(12) 0.0263(12) 0.0080(11)
C17 0.0759(18) 0.0719(18) 0.0549(15) 0.0002(14) 0.0354(14) 0.0089(13)
C18 0.0617(16) 0.0774(18) 0.0519(14) 0.0054(13) 0.0284(12) -0.0057(13)
C19 0.0525(14) 0.0556(14) 0.0519(13) 0.0061(11) 0.0174(11) -0.0013(11)
C20 0.0439(12) 0.0536(13) 0.0389(11) -0.0010(10) 0.0133(10) 0.0047(10)
C21 0.0489(13) 0.0415(11) 0.0468(13) 0.0020(10) 0.0170(10) 0.0027(10)
C22 0.0532(14) 0.0446(12) 0.0536(14) 0.0046(11) 0.0104(11) 0.0031(11)
C23 0.0557(16) 0.0647(16) 0.0731(18) -0.0019(13) 0.0101(14) 0.0070(14)
C24 0.0592(17) 0.077(2) 0.078(2) 0.0017(15) -0.0017(15) 0.0021(16)
C25 0.077(2) 0.078(2) 0.0643(18) 0.0122(16) -0.0001(16) 0.0130(16)
C26 0.078(2) 0.0664(17) 0.0570(16) 0.0106(15) 0.0134(14) 0.0137(14)
C27 0.0611(15) 0.0498(13) 0.0492(14) 0.0069(11) 0.0143(12) 0.0060(11)
C28 0.0609(15) 0.0572(15) 0.0525(14) 0.0055(12) 0.0191(12) 0.0130(12)
C29 0.0480(13) 0.0471(12) 0.0458(12) -0.0003(10) 0.0181(10) 0.0076(10)
C30 0.0643(16) 0.0556(14) 0.0570(15) 0.0019(12) 0.0182(13) -0.0006(12)
C31 0.0647(18) 0.079(2) 0.0650(18) -0.0138(15) 0.0076(14) -0.0048(15)
C32 0.0490(15) 0.088(2) 0.0686(18) 0.0013(14) 0.0126(13) 0.0145(16)
C33 0.0608(17) 0.0680(17) 0.088(2) 0.0112(14) 0.0292(16) 0.0046(16)
C34 0.0552(15) 0.0544(15) 0.0740(17) -0.0031(12) 0.0214(13) -0.0056(13)
N1 0.0453(11) 0.0629(12) 0.0463(11) 0.0034(9) 0.0140(9) -0.0051(9)
N2 0.0471(11) 0.0502(11) 0.0477(11) 0.0012(8) 0.0155(9) -0.0053(9)
N3 0.0470(11) 0.0496(11) 0.0419(10) 0.0021(8) 0.0158(8) -0.0001(8)
N4 0.0492(11) 0.0518(11) 0.0505(11) 0.0022(9) 0.0153(9) 0.0058(9)
N5 0.0513(11) 0.0480(10) 0.0500(11) 0.0031(9) 0.0190(9) 0.0110(9)
O1 0.0585(11) 0.0912(14) 0.0487(11) 0.0062(10) 0.0088(9) -0.0088(10)
O2 0.0474(9) 0.0591(10) 0.0468(9) 0.0021(7) 0.0156(7) 0.0142(7)
O3 0.0739(14) 0.1109(17) 0.0767(14) 0.0072(12) 0.0324(11) 0.0445(13)
C35 0.053(3) 0.090(4) 0.062(3) -0.010(3) 0.014(3) -0.016(3)
O5 0.0276(17) 0.201(6) 0.058(2) -0.005(2) 0.0139(16) 0.020(3)

loop_
_atom_type_symbol
_atom_type_description
_atom_type_scat_dispersion_real
_atom_type_scat_dispersion_imag
_atom_type_scat_source
C C 0.0033 0.0016 'International Tables Vol C Tables 4.2.6.8 and 6.1.1.4'
H H 0.0000 0.0000 'International Tables Vol C Tables 4.2.6.8 and 6.1.1.4'
N N 0.0061 0.0033 'International Tables Vol C Tables 4.2.6.8 and 6.1.1.4'
O O 0.0106 0.0060 'International Tables Vol C Tables 4.2.6.8 and 6.1.1.4'

loop_
_geom_angle_atom_site_label_1
_geom_angle_atom_site_label_2
_geom_angle_atom_site_label_3
_geom_angle_site_symmetry_1
_geom_angle_site_symmetry_3
_geom_angle
_geom_angle_publ_flag
C6 C1 C2 . . 120.1(3) ?
C6 C1 H1 . . 119.9 ?
C2 C1 H1 . . 119.9 ?
C3 C2 C1 . . 120.6(3) ?
C3 C2 H2 . . 119.7 ?
C1 C2 H2 . . 119.7 ?
C4 C3 C2 . . 119.5(3) ?
C4 C3 H3 . . 120.2 ?
C2 C3 H3 . . 120.2 ?
C3 C4 C5 . . 120.7(3) ?
C3 C4 H4 . . 119.6 ?
C5 C4 H4 . . 119.6 ?
C6 C5 C4 . . 119.3(3) ?
C6 C5 H5 . . 120.3 ?
C4 C5 H5 . . 120.3 ?
C1 C6 C5 . . 119.7(2) ?
C1 C6 N1 . . 123.4(2) ?
C5 C6 N1 . . 116.7(2) ?
N2 C7 N1 . . 120.6(2) ?
N2 C7 N3 . . 124.1(2) ?
N1 C7 N3 . . 115.27(19) ?
O1 C8 N3 . . 120.3(2) ?
O1 C8 C9 . . 125.4(2) ?
N3 C8 C9 . . 114.3(2) ?
C10 C9 C14 . . 120.1(2) ?
C10 C9 C8 . . 120.6(2) ?
C14 C9 C8 . . 119.3(2) ?
C11 C10 C9 . . 120.1(3) ?
C11 C10 H10 . . 120.0 ?
C9 C10 H10 . . 120.0 ?
C10 C11 C12 . . 119.8(2) ?
C10 C11 H11 . . 120.1 ?
C12 C11 H11 . . 120.1 ?
C13 C12 C11 . . 121.2(3) ?
C13 C12 H12 . . 119.4 ?
C11 C12 H12 . . 119.4 ?
C12 C13 C14 . . 120.0(3) ?
C12 C13 H13 . . 120.0 ?
C14 C13 H13 . . 120.0 ?
N2 C14 C13 . . 118.3(2) ?
N2 C14 C9 . . 122.8(2) ?
C13 C14 C9 . . 118.9(2) ?
C16 C15 C20 . . 120.1(2) ?
C16 C15 N3 . . 120.2(2) ?
C20 C15 N3 . . 119.72(19) ?
C15 C16 C17 . . 119.2(2) ?
C15 C16 H16 . . 120.4 ?
C17 C16 H16 . . 120.4 ?
C18 C17 C16 . . 120.3(2) ?
C18 C17 H17 . . 119.8 ?
C16 C17 H17 . . 119.8 ?
C17 C18 C19 . . 120.7(2) ?
C17 C18 H18 . . 119.7 ?
C19 C18 H18 . . 119.7 ?
C20 C19 C18 . . 118.6(2) ?
C20 C19 H19 . . 120.7 ?
C18 C19 H19 . . 120.7 ?
C19 C20 C15 . . 121.1(2) ?
C19 C20 O2 . . 121.9(2) ?
C15 C20 O2 . . 116.73(19) ?
N4 C21 O2 . . 123.1(2) ?
N4 C21 N5 . . 127.1(2) ?
O2 C21 N5 . . 109.81(19) ?
C27 C22 C23 . . 119.2(2) ?
C27 C22 N4 . . 122.3(2) ?
C23 C22 N4 . . 118.5(2) ?
C24 C23 C22 . . 119.9(3) ?
C24 C23 H23 . . 120.1 ?
C22 C23 H23 . . 120.1 ?
C25 C24 C23 . . 120.6(3) ?
C25 C24 H24 . . 119.7 ?
C23 C24 H24 . . 119.7 ?
C26 C25 C24 . . 119.9(3) ?
C26 C25 H25 . . 120.1 ?
C24 C25 H25 . . 120.1 ?
C25 C26 C27 . . 120.1(3) ?
C25 C26 H26 . . 119.9 ?
C27 C26 H26 . . 119.9 ?
C22 C27 C26 . . 120.2(3) ?
C22 C27 C28 . . 119.9(2) ?
C26 C27 C28 . . 119.9(3) ?
O3 C28 N5 . . 119.7(2) ?
O3 C28 C27 . . 126.1(2) ?
N5 C28 C27 . . 114.2(2) ?
C30 C29 C34 . . 120.8(2) ?
C30 C29 N5 . . 119.8(2) ?
C34 C29 N5 . . 119.4(2) ?
C29 C30 C31 . . 119.5(3) ?
C29 C30 H30 . . 120.2 ?
C31 C30 H30 . . 120.2 ?
C32 C31 C30 . . 120.2(3) ?
C32 C31 H31 . . 119.9 ?
C30 C31 H31 . . 119.9 ?
C31 C32 C33 . . 119.7(3) ?
C31 C32 H32 . . 120.2 ?
C33 C32 H32 . . 120.2 ?
C32 C33 C34 . . 120.5(3) ?
C32 C33 H33 . . 119.7 ?
C34 C33 H33 . . 119.7 ?
C29 C34 C33 . . 119.2(3) ?
C29 C34 H34 . . 120.4 ?
C33 C34 H34 . . 120.4 ?
C7 N1 C6 . . 125.7(2) ?
C7 N1 H20 . . 115.7 ?
C6 N1 H20 . . 117.9 ?
C7 N2 C14 . . 117.8(2) ?
C7 N3 C8 . . 121.65(19) ?
C7 N3 C15 . . 120.48(19) ?
C8 N3 C15 . . 117.77(18) ?
C21 N4 C22 . . 116.2(2) ?
C21 N5 C28 . . 120.2(2) ?
C21 N5 C29 . . 120.49(18) ?
C28 N5 C29 . . 119.28(19) ?
C21 O2 C20 . . 119.30(17) ?
O5 C35 H35A . . 109.5 ?
O5 C35 H35B . . 109.5 ?
H35A C35 H35B . . 109.5 ?
O5 C35 H35C . . 109.5 ?
H35A C35 H35C . . 109.5 ?
H35B C35 H35C . . 109.5 ?
C35 O5 O5 . 2_656 104.1(2) ?

loop_
_geom_bond_atom_site_label_1
_geom_bond_atom_site_label_2
_geom_bond_site_symmetry_2
_geom_bond_distance
_geom_bond_publ_flag
C1 C6 . 1.371(4) ?
C1 C2 . 1.373(4) ?
C1 H1 . 0.9300 ?
C2 C3 . 1.372(4) ?
C2 H2 . 0.9300 ?
C3 C4 . 1.357(5) ?
C3 H3 . 0.9300 ?
C4 C5 . 1.393(4) ?
C4 H4 . 0.9300 ?
C5 C6 . 1.379(3) ?
C5 H5 . 0.9300 ?
C6 N1 . 1.419(3) ?
C7 N2 . 1.292(3) ?
C7 N1 . 1.361(3) ?
C7 N3 . 1.398(3) ?
C8 O1 . 1.214(3) ?
C8 N3 . 1.402(3) ?
C8 C9 . 1.458(3) ?
C9 C10 . 1.392(3) ?
C9 C14 . 1.400(3) ?
C10 C11 . 1.373(4) ?
C10 H10 . 0.9300 ?
C11 C12 . 1.378(4) ?
C11 H11 . 0.9300 ?
C12 C13 . 1.373(4) ?
C12 H12 . 0.9300 ?
C13 C14 . 1.394(3) ?
C13 H13 . 0.9300 ?
C14 N2 . 1.379(3) ?
C15 C16 . 1.376(3) ?
C15 C20 . 1.383(3) ?
C15 N3 . 1.445(3) ?
C16 C17 . 1.383(4) ?
C16 H16 . 0.9300 ?
C17 C18 . 1.376(4) ?
C17 H17 . 0.9300 ?
C18 C19 . 1.386(4) ?
C18 H18 . 0.9300 ?
C19 C20 . 1.372(3) ?
C19 H19 . 0.9300 ?
C20 O2 . 1.401(3) ?
C21 N4 . 1.270(3) ?
C21 O2 . 1.349(3) ?
C21 N5 . 1.380(3) ?
C22 C27 . 1.386(4) ?
C22 C23 . 1.389(4) ?
C22 N4 . 1.400(3) ?
C23 C24 . 1.382(4) ?
C23 H23 . 0.9300 ?
C24 C25 . 1.378(5) ?
C24 H24 . 0.9300 ?
C25 C26 . 1.369(4) ?
C25 H25 . 0.9300 ?
C26 C27 . 1.392(4) ?
C26 H26 . 0.9300 ?
C27 C28 . 1.456(4) ?
C28 O3 . 1.224(3) ?
C28 N5 . 1.404(3) ?
C29 C30 . 1.371(4) ?
C29 C34 . 1.374(3) ?
C29 N5 . 1.448(3) ?
C30 C31 . 1.380(4) ?
C30 H30 . 0.9300 ?
C31 C32 . 1.375(4) ?
C31 H31 . 0.9300 ?
C32 C33 . 1.375(4) ?
C32 H32 . 0.9300 ?
C33 C34 . 1.379(4) ?
C33 H33 . 0.9300 ?
C34 H34 . 0.9300 ?
N1 H20 . 0.9098 ?
C35 O5 . 1.698(9) ?
C35 H35A . 0.9600 ?
C35 H35B . 0.9600 ?
C35 H35C . 0.9600 ?
O5 O5 2_656 1.711(7) ?
O5 H35 . 0.9646 ?

loop_
_geom_hbond_atom_site_label_D
_geom_hbond_atom_site_label_H
_geom_hbond_atom_site_label_A
_geom_hbond_site_symmetry_A
_geom_hbond_distance_DH
_geom_hbond_distance_HA
_geom_hbond_distance_DA
_geom_hbond_angle_DHA
O5 H35 O5 2_656 0.96 0.96 1.711(7) 124.9
C2 H2 Cg1 7_557 0.93 2.75 3.617(3) 155

loop_
_geom_torsion_atom_site_label_1
_geom_torsion_atom_site_label_2
_geom_torsion_atom_site_label_3
_geom_torsion_atom_site_label_4
_geom_torsion_site_symmetry_1
_geom_torsion_site_symmetry_2
_geom_torsion_site_symmetry_3
_geom_torsion_site_symmetry_4
_geom_torsion
_geom_torsion_publ_flag
C6 C1 C2 C3 . . . . -0.7(5) ?
C1 C2 C3 C4 . . . . 0.3(6) ?
C2 C3 C4 C5 . . . . 0.1(6) ?
C3 C4 C5 C6 . . . . -0.1(6) ?
C2 C1 C6 C5 . . . . 0.7(4) ?
C2 C1 C6 N1 . . . . 175.8(3) ?
C4 C5 C6 C1 . . . . -0.3(4) ?
C4 C5 C6 N1 . . . . -175.8(3) ?
O1 C8 C9 C10 . . . . -0.7(4) ?
N3 C8 C9 C10 . . . . 179.9(2) ?
O1 C8 C9 C14 . . . . 178.1(2) ?
N3 C8 C9 C14 . . . . -1.2(3) ?
C14 C9 C10 C11 . . . . 0.4(4) ?
C8 C9 C10 C11 . . . . 179.3(2) ?
C9 C10 C11 C12 . . . . 0.0(4) ?
C10 C11 C12 C13 . . . . 0.0(5) ?
C11 C12 C13 C14 . . . . -0.3(4) ?
C12 C13 C14 N2 . . . . -179.0(2) ?
C12 C13 C14 C9 . . . . 0.7(4) ?
C10 C9 C14 N2 . . . . 179.0(2) ?
C8 C9 C14 N2 . . . . 0.1(3) ?
C10 C9 C14 C13 . . . . -0.7(3) ?
C8 C9 C14 C13 . . . . -179.6(2) ?
C20 C15 C16 C17 . . . . -0.5(4) ?
N3 C15 C16 C17 . . . . -180.0(2) ?
C15 C16 C17 C18 . . . . 1.2(4) ?
C16 C17 C18 C19 . . . . -1.3(4) ?
C17 C18 C19 C20 . . . . 0.7(4) ?
C18 C19 C20 C15 . . . . 0.0(4) ?
C18 C19 C20 O2 . . . . 173.7(2) ?
C16 C15 C20 C19 . . . . -0.1(4) ?
N3 C15 C20 C19 . . . . 179.4(2) ?
C16 C15 C20 O2 . . . . -174.2(2) ?
N3 C15 C20 O2 . . . . 5.3(3) ?
C27 C22 C23 C24 . . . . -0.5(4) ?
N4 C22 C23 C24 . . . . -179.3(3) ?
C22 C23 C24 C25 . . . . 1.0(5) ?
C23 C24 C25 C26 . . . . -0.5(5) ?
C24 C25 C26 C27 . . . . -0.6(5) ?
C23 C22 C27 C26 . . . . -0.6(4) ?
N4 C22 C27 C26 . . . . 178.2(2) ?
C23 C22 C27 C28 . . . . 178.7(2) ?
N4 C22 C27 C28 . . . . -2.5(4) ?
C25 C26 C27 C22 . . . . 1.2(4) ?
C25 C26 C27 C28 . . . . -178.1(3) ?
C22 C27 C28 O3 . . . . 179.3(3) ?
C26 C27 C28 O3 . . . . -1.3(4) ?
C22 C27 C28 N5 . . . . -1.0(3) ?
C26 C27 C28 N5 . . . . 178.3(2) ?
C34 C29 C30 C31 . . . . 0.9(4) ?
N5 C29 C30 C31 . . . . -177.9(2) ?
C29 C30 C31 C32 . . . . -0.2(4) ?
C30 C31 C32 C33 . . . . -0.2(5) ?
C31 C32 C33 C34 . . . . 0.0(5) ?
C30 C29 C34 C33 . . . . -1.1(4) ?
N5 C29 C34 C33 . . . . 177.7(2) ?
C32 C33 C34 C29 . . . . 0.6(4) ?
N2 C7 N1 C6 . . . . 19.3(4) ?
N3 C7 N1 C6 . . . . -161.8(2) ?
C1 C6 N1 C7 . . . . 27.8(4) ?
C5 C6 N1 C7 . . . . -156.9(2) ?
N1 C7 N2 C14 . . . . -179.0(2) ?
N3 C7 N2 C14 . . . . 2.3(3) ?
C13 C14 N2 C7 . . . . 179.1(2) ?
C9 C14 N2 C7 . . . . -0.6(3) ?
N2 C7 N3 C8 . . . . -3.6(3) ?
N1 C7 N3 C8 . . . . 177.6(2) ?
N2 C7 N3 C15 . . . . -179.8(2) ?
N1 C7 N3 C15 . . . . 1.3(3) ?
O1 C8 N3 C7 . . . . -176.6(2) ?
C9 C8 N3 C7 . . . . 2.8(3) ?
O1 C8 N3 C15 . . . . -0.2(3) ?
C9 C8 N3 C15 . . . . 179.16(19) ?
C16 C15 N3 C7 . . . . -103.9(3) ?
C20 C15 N3 C7 . . . . 76.6(3) ?
C16 C15 N3 C8 . . . . 79.7(3) ?
C20 C15 N3 C8 . . . . -99.8(3) ?
O2 C21 N4 C22 . . . . 179.8(2) ?
N5 C21 N4 C22 . . . . 0.0(4) ?
C27 C22 N4 C21 . . . . 3.1(3) ?
C23 C22 N4 C21 . . . . -178.1(2) ?
N4 C21 N5 C28 . . . . -3.7(4) ?
O2 C21 N5 C28 . . . . 176.5(2) ?
N4 C21 N5 C29 . . . . 175.2(2) ?
O2 C21 N5 C29 . . . . -4.6(3) ?
O3 C28 N5 C21 . . . . -176.4(2) ?
C27 C28 N5 C21 . . . . 3.9(3) ?
O3 C28 N5 C29 . . . . 4.7(4) ?
C27 C28 N5 C29 . . . . -175.0(2) ?
C30 C29 N5 C21 . . . . 92.6(3) ?
C34 C29 N5 C21 . . . . -86.1(3) ?
C30 C29 N5 C28 . . . . -88.5(3) ?
C34 C29 N5 C28 . . . . 92.8(3) ?
N4 C21 O2 C20 . . . . -6.0(3) ?
N5 C21 O2 C20 . . . . 173.79(18) ?
C19 C20 O2 C21 . . . . 73.6(3) ?
C15 C20 O2 C21 . . . . -112.4(2) ?
